data_2103686
loop_
_publ_author_name
'Guillot, R\'egis'
'Muzet, Nicolas'
'Dahaoui, Slimane'
'Lecomte, Claude'
'Jelsch, Christian'

_publ_contact_author
;
  Dr Christian JELSCH
 Laboratoire de Cristallographie et Mod\'elisation des Mat\'eriaux Min\'eraux
et Biologiques (LCM^3^B), UPRESA n\% 7036,
 Universit\'e Henri Poincar\'e, Nancy 1, Facult\'e des Sciences,
 B.P. 239, 54506 Vandoeuvre l\`es Nancy CEDEX,
 France
;
_publ_section_title
;
 Experimental and theoretical charge density of
 <small>DL</small>-alanyl-methionine
;
_journal_issue 4
_journal_name_full 'Acta Crystallographica Section B'
_journal_page_first 567
_journal_page_last 578
_journal_paper_doi 10.1107/S0108768101007212
_journal_volume 57
_journal_year 2001
_chemical_formula_sum 'C8 H16 N2 O3 S'
_chemical_formula_weight 220.29
_chemical_name_systematic
;
 \D,L-Alanyl-L,D-methionine
;
_space_group_IT_number 14
_symmetry_cell_setting monoclinic
_symmetry_space_group_name_Hall '-P 2ybc'
_symmetry_space_group_name_H-M 'P 1 21/c 1'
_audit_creation_method SHELXL-97
_cell_angle_alpha 90.0(2)
_cell_angle_beta 108.57(2)
_cell_angle_gamma 90.0(2)
_cell_formula_units_Z 4
_cell_length_a 13.089(2)
_cell_length_b 5.3290(10)
_cell_length_c 15.921(6)
_cell_measurement_reflns_used 159
_cell_measurement_temperature 100(5)
_cell_measurement_theta_max 19.0
_cell_measurement_theta_min 3.0
_cell_volume 1052.7(5)
_computing_cell_refinement 'DENZO, SCALEPACK Otwinowski & Minor,(1997)'
_computing_data_collection 'COLLECT software (Nonius ,1998)'
_computing_data_reduction 'SORTAV Blessing '
_computing_publication_material 'SHELXL-97 (Sheldrick, 1997)'
_computing_structure_refinement 'SHELXL-97 (Sheldrick, 1997)'
_computing_structure_solution 'SHELXS-97 (Sheldrick, 1990)'
_diffrn_ambient_temperature 100(5)
_diffrn_measured_fraction_theta_full .875
_diffrn_measured_fraction_theta_max .875
_diffrn_measurement_device_type 'Nonius Kappa-CCD diffractometer'
_diffrn_measurement_method oscillation
_diffrn_radiation_monochromator graphite
_diffrn_radiation_source 'fine-focus sealed tube'
_diffrn_radiation_type MoK\a
_diffrn_radiation_wavelength .71070
_diffrn_reflns_av_R_equivalents .0490
_diffrn_reflns_av_sigmaI/netI .0232
_diffrn_reflns_limit_h_max 26
_diffrn_reflns_limit_h_min -26
_diffrn_reflns_limit_k_max 10
_diffrn_reflns_limit_k_min -10
_diffrn_reflns_limit_l_max 31
_diffrn_reflns_limit_l_min -31
_diffrn_reflns_number 100180
_diffrn_reflns_theta_full 45.22
_diffrn_reflns_theta_max 45.22
_diffrn_reflns_theta_min 3.58
_exptl_absorpt_coefficient_mu .292
_exptl_absorpt_correction_T_max .871
_exptl_absorpt_correction_T_min .854
_exptl_absorpt_correction_type empirical
_exptl_absorpt_process_details 'SORTAV Blessing (1997)'
_exptl_crystal_colour colourless
_exptl_crystal_density_diffrn 1.390
_exptl_crystal_density_method 'not measured'
_exptl_crystal_description irregular
_exptl_crystal_F_000 472
_exptl_crystal_size_max .52
_exptl_crystal_size_mid .49
_exptl_crystal_size_min .29
_refine_diff_density_max .628
_refine_diff_density_min -.486
_refine_ls_extinction_method none
_refine_ls_goodness_of_fit_ref 1.520
_refine_ls_hydrogen_treatment mixed
_refine_ls_matrix_type full
_refine_ls_number_parameters 191
_refine_ls_number_reflns 7619
_refine_ls_number_restraints 0
_refine_ls_restrained_S_all 1.520
_refine_ls_R_factor_all .0302
_refine_ls_R_factor_gt .0302
_refine_ls_shift/su_max .001
_refine_ls_shift/su_mean .000
_refine_ls_structure_factor_coef Fsqd
_refine_ls_weighting_details 'calc w=1/[\s^2^(Fo^2^)+(0.0605P)^2^+0.0000P] where P=(Fo^2^+2Fc^2^)/3'
_refine_ls_weighting_scheme calc
_refine_ls_wR_factor_ref .0253
_reflns_number_gt 6979
_reflns_number_total 8736
_reflns_threshold_expression >sigma(I)
_cod_data_source_file bm0043.cif
_cod_data_source_block BM0043
_cod_depositor_comments
;
The following automatic conversions were performed:
'_refine_ls_weighting_scheme' value 'calc ' changed to 'calc' according to
'/home/saulius/struct/CIF-dictionaries/cif_core.dic' dictionary named
'cif_core.dic' version 2.4.1 from 2010-06-29.

Automatic conversion script
Id: cif_fix_enum 1527 2010-12-29 10:47:43Z saulius 

The following automatic conversions were performed:

'_refine_ls_weighting_scheme' value 'calc ' changed to 'calc'
according to /home/saulius/struct/CIF-dictionaries/cif_core.dic
dictionary named 'cif_core.dic' version 2.4.1 from 2010-06-29.

Automatic conversion script
Id: cif_fix_values 1715 2011-07-08 13:25:40Z adriana 
;
_cod_original_cell_volume 1052.7(3)
_cod_original_sg_symbol_H-M 'P 21/c'
_cod_database_code 2103686

loop_
_symmetry_equiv_pos_as_xyz
'x, y, z'
'-x, y+1/2, -z+1/2'
'-x, -y, -z'
'x, -y-1/2, z-1/2'

loop_
_atom_site_label
_atom_site_fract_x
_atom_site_fract_y
_atom_site_fract_z
_atom_site_U_iso_or_equiv
_atom_site_adp_type
_atom_site_calc_flag
_atom_site_refinement_flags
_atom_site_occupancy
_atom_site_type_symbol
N1 .427362(10) .05001(2) .613740(8) .01083(8) Uani d . 1 N
H11 .4128 .2361 .5964 .016 Uiso d R 1 H
H12 .4160 -.0487 .5557 .016 Uiso d R 1 H
H13 .5065 .0237 .6526 .016 Uiso d R 1 H
C1A .354002(10) -.04696(2) .660310(8) .01073(9) Uani d R 1 C
H1A .3749 -.2444 .6765 .050 Uiso d R 1 H
C1B .237652(10) -.02747(2) .599510(8) .01692(11) Uani d R 1 C
H1B1 .2262 -.1457 .5439 .050 Uiso d R 1 H
H1B2 .2215 .1611 .5789 .050 Uiso d R 1 H
H1B3 .1840 -.0848 .6334 .050 Uiso d R 1 H
C1 .367822(10) .10629(2) .744040(8) .01047(9) Uani d R 1 C
O1 .390342(10) .33249(2) .747420(8) .01411(8) Uani d R 1 O
N2 .347542(10) -.02002(2) .809530(8) .01167(8) Uani d R 1 N
H2 .3353 -.1781 .8030 .014 Uiso calc R 1 H
C2A .345292(10) .09803(2) .891330(8) .01044(9) Uani d R 1 C
H2A .4068 .2459 .9098 .050 Uiso d R 1 H
C2B .235272(10) .21813(2) .880880(8) .01286(9) Uani d R 1 C
H2B1 .2143 .3435 .8238 .050 Uiso d R 1 H
H2B2 .2424 .3335 .9391 .050 Uiso d R 1 H
C2G .145782(10) .02659(2) .869940(8) .01637(11) Uani d R 1 C
H2G1 .1338 -.0901 .8113 .050 Uiso d R 1 H
H2G2 .1672 -.0979 .9273 .050 Uiso d R 1 H
S2D .020882(10) .18454(2) .861990(8) .02164(5) Uani d R 1 S
C2E -.059588(10) -.08541(2) .866730(8) .02542(15) Uani d R 1 C
H2E1 -.1421 -.0242 .8565 .050 Uiso d R 1 H
H2E2 -.0302 -.1713 .9322 .050 Uiso d R 1 H
H2E3 -.0558 -.2170 .8155 .050 Uiso d R 1 H
C2 .375272(10) -.09560(2) .966500(8) .01006(8) Uani d R 1 C
O2 .382592(10) -.01904(2) 1.042860(8) .01454(9) Uani d R 1 O
O22 .388922(10) -.31918(2) .947440(8) .01328(8) Uani d R 1 O

loop_
_atom_site_aniso_label
_atom_site_aniso_U_11
_atom_site_aniso_U_22
_atom_site_aniso_U_33
_atom_site_aniso_U_12
_atom_site_aniso_U_13
_atom_site_aniso_U_23
N1 .01297(18) .01095(18) .01017(17) -.00029(14) .00594(14) -.00051(13)
C1A .0135(2) .0111(2) .00888(18) -.00085(16) .00538(16) -.00062(14)
C1B .0130(2) .0251(3) .0128(2) -.0022(2) .00434(18) -.0040(2)
C1 .0130(2) .01081(19) .00827(18) -.00053(16) .00431(15) -.00006(14)
O1 .0213(2) .01106(17) .01112(16) -.00305(15) .00673(15) -.00079(12)
N2 .0174(2) .01053(18) .00872(16) -.00101(15) .00649(15) -.00028(13)
C2A .0134(2) .01043(19) .00846(18) -.00061(16) .00490(15) -.00019(14)
C2B .0144(2) .0123(2) .0126(2) .00086(17) .00529(17) .00029(16)
C2G .0135(2) .0150(2) .0207(3) .00043(18) .0055(2) .00102(19)
S2D .01546(8) .01934(9) .03244(11) .00232(5) .01090(7) .00346(6)
C2E .0180(3) .0268(4) .0327(4) -.0038(3) .0099(3) .0023(3)
C2 .0121(2) .00999(19) .00883(17) -.00114(15) .00429(15) .00003(14)
O2 .0235(2) .01206(17) .00885(16) -.00114(15) .00631(15) -.00081(12)
O22 .0195(2) .00950(16) .01211(17) .00044(14) .00678(15) -.00015(12)

loop_
_atom_type_symbol
_atom_type_description
_atom_type_scat_dispersion_real
_atom_type_scat_dispersion_imag
_atom_type_scat_source
C C .0033 .0016 'International Tables Vol C Tables 4.2.6.8 and 6.1.1.4'
H H .0000 .0000 'International Tables Vol C Tables 4.2.6.8 and 6.1.1.4'
O O .0106 .0060 'International Tables Vol C Tables 4.2.6.8 and 6.1.1.4'
N N .0061 .0033 'International Tables Vol C Tables 4.2.6.8 and 6.1.1.4'
S S .1246 .1234 'International Tables Vol C Tables 4.2.6.8 and 6.1.1.4'

loop_
_geom_angle_atom_site_label_1
_geom_angle_atom_site_label_2
_geom_angle_atom_site_label_3
_geom_angle
N1 C1A C1 109.57(4)
N1 C1A C1B 109.53(4)
C1 C1A C1B 109.54(4)
O1 C1 N2 124.12(4)
O1 C1 C1A 121.37(4)
N2 C1 C1A 114.39(4)
C1 N2 C2A 123.02(4)
N2 C2A C2 109.39(4)
N2 C2A C2B 111.7(4)
C2 C2A C2B 111.35(4)
C2G C2B C2A 113.11(4)
C2B C2G S2D 109.93(4)
C2E S2D C2G 98.75(4)
O2 C2 O22 124.63(4)
O2 C2 C2A 117.16(4)
O22 C2 C2A 118.20(4)

loop_
_geom_bond_atom_site_label_1
_geom_bond_atom_site_label_2
_geom_bond_distance
_geom_bond_publ_flag
N1 C1A 1.4807(5) y
C1A C1 1.5260(5) y
C1A C1B 1.5260(5) y
C1 O1 1.2402(5) y
C1 N2 1.3381(5) y
N2 C2A 1.4556(5) y
C2A C2 1.5348(5) y
C2A C2B 1.5363(5) y
C2B C2G 1.5211(5) y
C2G S2D 1.8086(6) y
S2D C2E 1.8017(6) y
C2 O2 1.2567(5) y
C2 O22 1.2580(5) y

loop_
_cod_related_entry_id
_cod_related_entry_database
_cod_related_entry_code
1 ChemSpider 88964
